data_7001390
loop_
_publ_author_name
'Kabir, S. E.'
'Alam, J.'
'Ghosh, S.'
'Kundu, K.'
'Hogarth, G.'
'Tocher, D. A.'
'Hossain, G. M. G.'
'Roesky, H. W.'

_publ_section_title
;
 Synthesis, structure and reactivity of tetranuclear square-type
 complexes of rhenium and manganese bearing pyrimidine-2-thiolate
 (pymS) ligands: versatile and efficient precursors for mono- and
 polynuclear compounds containing M(CO)3 (M = Re, Mn) fragments
;
_journal_issue 23
_journal_name_full 'Dalton Transactions'
_journal_page_first 4458
_journal_page_last 4467
_journal_paper_doi 10.1039/b815337j
_journal_year 2009
_chemical_formula_moiety 'C9 H11 Mn N4 O3 S'
_chemical_formula_sum 'C9 H11 Mn N4 O3 S'
_chemical_formula_weight 310.22
_chemical_name_systematic
;
?
;
_space_group_IT_number 14
_symmetry_cell_setting monoclinic
_symmetry_space_group_name_Hall '-P 2ybc'
_symmetry_space_group_name_H-M 'P 1 21/c 1'
_atom_sites_solution_hydrogens geom
_atom_sites_solution_primary direct
_atom_sites_solution_secondary difmap
_audit_creation_method SHELXL-97
_cell_angle_alpha 90.00
_cell_angle_beta 98.6140(10)
_cell_angle_gamma 90.00
_cell_formula_units_Z 4
_cell_length_a 8.9273(2)
_cell_length_b 12.1119(2)
_cell_length_c 12.5169(2)
_cell_measurement_reflns_used 3077
_cell_measurement_temperature 150(2)
_cell_measurement_theta_max 27.48
_cell_measurement_theta_min 2.91
_cell_volume 1338.14(4)
_computing_cell_refinement 'DENZO and COLLECT'
_computing_data_collection 'DENZO (Otwinowski & Minor, 1997) and COLLECT (Hooft, 1998)'
_computing_data_reduction 'DENZO and COLLECT'
_computing_molecular_graphics 'ORTEP3 for windows (Farrugia, 1997)'
_computing_publication_material 'WinGX (Farrugia, 1999)'
_computing_structure_refinement 'SHELXL-97 (Sheldrick, 1997)'
_computing_structure_solution 'SHELXS-97 (Sheldrick, 1990)'
_diffrn_ambient_temperature 150(2)
_diffrn_measured_fraction_theta_full 1.000
_diffrn_measured_fraction_theta_max 1.000
_diffrn_measurement_device_type 'Nonius KappaCCD'
_diffrn_measurement_method '\w scans'
_diffrn_radiation_monochromator graphite
_diffrn_radiation_source 'fine-focus sealed tube'
_diffrn_radiation_type MoK\a
_diffrn_radiation_wavelength 0.71073
_diffrn_reflns_av_R_equivalents 0.0639
_diffrn_reflns_av_sigmaI/netI 0.0310
_diffrn_reflns_limit_h_max 10
_diffrn_reflns_limit_h_min -11
_diffrn_reflns_limit_k_max 15
_diffrn_reflns_limit_k_min -15
_diffrn_reflns_limit_l_max 16
_diffrn_reflns_limit_l_min -16
_diffrn_reflns_number 35600
_diffrn_reflns_theta_full 27.50
_diffrn_reflns_theta_max 27.50
_diffrn_reflns_theta_min 2.31
_diffrn_standards_decay_% 0
_diffrn_standards_interval_time 0
_exptl_absorpt_coefficient_mu 1.147
_exptl_absorpt_correction_T_max 0.8201
_exptl_absorpt_correction_T_min 0.8030
_exptl_absorpt_correction_type multi-scan
_exptl_absorpt_process_details
;
[Blessing, Acta Cryst. (1995)]
;
_exptl_crystal_colour Pink
_exptl_crystal_density_diffrn 1.540
_exptl_crystal_density_method 'not measured'
_exptl_crystal_description Block
_exptl_crystal_F_000 632
_exptl_crystal_size_max 0.20
_exptl_crystal_size_mid 0.20
_exptl_crystal_size_min 0.18
_refine_diff_density_max 0.257
_refine_diff_density_min -0.386
_refine_diff_density_rms 0.059
_refine_ls_extinction_method none
_refine_ls_goodness_of_fit_ref 1.016
_refine_ls_hydrogen_treatment constr
_refine_ls_matrix_type full
_refine_ls_number_parameters 163
_refine_ls_number_reflns 3077
_refine_ls_number_restraints 0
_refine_ls_restrained_S_all 1.016
_refine_ls_R_factor_all 0.0557
_refine_ls_R_factor_gt 0.0343
_refine_ls_shift/su_max 0.001
_refine_ls_shift/su_mean 0.000
_refine_ls_structure_factor_coef Fsqd
_refine_ls_weighting_details 'calc w=1/[\s^2^(Fo^2^)+(0.0534P)^2^+0.0582P] where P=(Fo^2^+2Fc^2^)/3'
_refine_ls_weighting_scheme calc
_refine_ls_wR_factor_gt 0.0821
_refine_ls_wR_factor_ref 0.0907
_reflns_number_gt 2280
_reflns_number_total 3077
_reflns_threshold_expression >2sigma(I)
_cod_data_source_file b815337j.txt
_cod_data_source_block comp7
_cod_depositor_comments
;
The following automatic conversions were performed:
'_symmetry_cell_setting' value 'Monoclinic' changed to 'monoclinic'
according to '/home/saulius/struct/CIF-dictionaries/cif_core.dic'
dictionary named 'cif_core.dic' version 2.4.1 from 2010-06-29.

Automatic conversion script
Id: cif_fix_enum 1527 2010-12-29 10:47:43Z saulius 
;
_cod_original_sg_symbol_H-M 'P 21/c'
_cod_database_code 7001390

loop_
_symmetry_equiv_pos_as_xyz
'x, y, z'
'-x, y+1/2, -z+1/2'
'-x, -y, -z'
'x, -y-1/2, z-1/2'

loop_
_atom_site_label
_atom_site_type_symbol
_atom_site_fract_x
_atom_site_fract_y
_atom_site_fract_z
_atom_site_U_iso_or_equiv
_atom_site_adp_type
_atom_site_occupancy
_atom_site_symmetry_multiplicity
_atom_site_calc_flag
_atom_site_refinement_flags
_atom_site_disorder_assembly
_atom_site_disorder_group
Mn1 Mn 0.25342(3) 0.41975(2) 0.16134(2) 0.04212(12) Uani 1 1 d . . .
S2 S 0.47768(6) 0.53090(4) 0.16549(4) 0.04531(15) Uani 1 1 d . . .
N1 N 0.3826(2) 0.27705(13) 0.18639(13) 0.0482(4) Uani 1 1 d . . .
H1A H 0.4626 0.2889 0.2406 0.058 Uiso 1 1 calc R . .
H1B H 0.3243 0.2209 0.2079 0.058 Uiso 1 1 calc R . .
N2 N 0.2738(2) 0.38346(16) 0.00151(13) 0.0543(5) Uani 1 1 d . . .
H2A H 0.1824 0.3948 -0.0418 0.065 Uiso 1 1 calc R . .
H2B H 0.3442 0.4296 -0.0216 0.065 Uiso 1 1 calc R . .
N3 N 0.7554(2) 0.55135(14) 0.26577(14) 0.0506(4) Uani 1 1 d . . .
N4 N 0.6234(2) 0.39288(15) 0.31409(15) 0.0550(5) Uani 1 1 d . . .
O1 O 0.0705(2) 0.61941(15) 0.11041(17) 0.0808(5) Uani 1 1 d . . .
O2 O -0.0333(2) 0.29724(18) 0.15281(16) 0.0896(6) Uani 1 1 d . . .
O3 O 0.2683(2) 0.47897(14) 0.39040(13) 0.0720(5) Uani 1 1 d . . .
C1 C 0.1442(3) 0.5421(2) 0.12910(18) 0.0539(5) Uani 1 1 d . . .
C2 C 0.0795(3) 0.3435(2) 0.15562(18) 0.0578(6) Uani 1 1 d . . .
C3 C 0.2631(2) 0.45247(18) 0.30252(18) 0.0489(5) Uani 1 1 d . . .
C4 C 0.4405(3) 0.2444(2) 0.08634(19) 0.0663(7) Uani 1 1 d . . .
H4A H 0.4651 0.1646 0.0885 0.080 Uiso 1 1 calc R . .
H4B H 0.5338 0.2862 0.0795 0.080 Uiso 1 1 calc R . .
C5 C 0.3209(3) 0.2686(2) -0.00759(19) 0.0694(7) Uani 1 1 d . . .
H5A H 0.3614 0.2574 -0.0762 0.083 Uiso 1 1 calc R . .
H5B H 0.2333 0.2186 -0.0068 0.083 Uiso 1 1 calc R . .
C6 C 0.6319(2) 0.48650(15) 0.25718(15) 0.0416(4) Uani 1 1 d . . .
C7 C 0.8769(3) 0.5177(2) 0.33257(19) 0.0567(6) Uani 1 1 d . . .
H7 H 0.9659 0.5617 0.3396 0.068 Uiso 1 1 calc R . .
C8 C 0.8792(3) 0.4224(2) 0.3917(2) 0.0645(7) Uani 1 1 d . . .
H8 H 0.9676 0.3987 0.4378 0.077 Uiso 1 1 calc R . .
C9 C 0.7481(3) 0.3636(2) 0.38073(19) 0.0648(6) Uani 1 1 d . . .
H9 H 0.7450 0.2985 0.4226 0.078 Uiso 1 1 calc R . .

loop_
_atom_site_aniso_label
_atom_site_aniso_U_11
_atom_site_aniso_U_22
_atom_site_aniso_U_33
_atom_site_aniso_U_23
_atom_site_aniso_U_13
_atom_site_aniso_U_12
Mn1 0.0402(2) 0.0455(2) 0.04117(19) 0.00225(12) 0.00763(13) -0.00471(13)
S2 0.0406(3) 0.0463(3) 0.0474(3) 0.0083(2) 0.0010(2) -0.0054(2)
N1 0.0552(11) 0.0414(9) 0.0491(9) 0.0000(7) 0.0116(8) -0.0044(8)
N2 0.0520(11) 0.0687(12) 0.0417(9) 0.0019(8) 0.0053(8) -0.0142(9)
N3 0.0390(10) 0.0506(10) 0.0609(11) -0.0019(8) 0.0038(8) 0.0015(8)
N4 0.0542(11) 0.0518(10) 0.0565(11) 0.0083(8) -0.0005(9) 0.0012(9)
O1 0.0607(12) 0.0688(11) 0.1078(15) 0.0177(10) -0.0044(10) 0.0109(10)
O2 0.0672(12) 0.1001(15) 0.1052(15) -0.0075(11) 0.0258(11) -0.0352(12)
O3 0.0873(13) 0.0823(12) 0.0488(10) -0.0075(8) 0.0175(8) 0.0055(10)
C1 0.0421(12) 0.0605(13) 0.0574(13) 0.0065(11) 0.0016(10) -0.0060(11)
C2 0.0551(15) 0.0624(14) 0.0581(13) -0.0028(11) 0.0156(11) -0.0078(12)
C3 0.0482(12) 0.0473(11) 0.0525(12) 0.0045(10) 0.0121(9) 0.0031(9)
C4 0.0772(17) 0.0561(14) 0.0715(16) -0.0094(12) 0.0304(13) 0.0010(12)
C5 0.092(2) 0.0658(15) 0.0550(13) -0.0162(11) 0.0262(13) -0.0205(14)
C6 0.0409(11) 0.0424(10) 0.0414(10) -0.0045(8) 0.0056(8) 0.0042(8)
C7 0.0387(12) 0.0642(15) 0.0647(14) -0.0123(11) -0.0004(10) 0.0028(10)
C8 0.0531(15) 0.0755(17) 0.0605(15) -0.0045(12) -0.0064(11) 0.0173(13)
C9 0.0671(17) 0.0619(15) 0.0619(13) 0.0096(12) -0.0020(12) 0.0110(13)

loop_
_atom_type_symbol
_atom_type_description
_atom_type_scat_dispersion_real
_atom_type_scat_dispersion_imag
_atom_type_scat_source
C C 0.0033 0.0016 'International Tables Vol C Tables 4.2.6.8 and 6.1.1.4'
H H 0.0000 0.0000 'International Tables Vol C Tables 4.2.6.8 and 6.1.1.4'
O O 0.0106 0.0060 'International Tables Vol C Tables 4.2.6.8 and 6.1.1.4'
N N 0.0061 0.0033 'International Tables Vol C Tables 4.2.6.8 and 6.1.1.4'
S S 0.1246 0.1234 'International Tables Vol C Tables 4.2.6.8 and 6.1.1.4'
Mn Mn 0.3368 0.7283 'International Tables Vol C Tables 4.2.6.8 and 6.1.1.4'

loop_
_geom_angle_atom_site_label_1
_geom_angle_atom_site_label_2
_geom_angle_atom_site_label_3
_geom_angle
_geom_angle_site_symmetry_1
_geom_angle_site_symmetry_3
_geom_angle_publ_flag
C1 Mn1 C2 88.75(10) . . ?
C1 Mn1 C3 89.05(10) . . ?
C2 Mn1 C3 93.80(10) . . ?
C1 Mn1 N1 175.59(9) . . ?
C2 Mn1 N1 92.01(9) . . ?
C3 Mn1 N1 95.23(8) . . ?
C1 Mn1 N2 94.67(9) . . ?
C2 Mn1 N2 93.02(9) . . ?
C3 Mn1 N2 172.30(9) . . ?
N1 Mn1 N2 80.95(7) . . ?
C1 Mn1 S2 88.00(7) . . ?
C2 Mn1 S2 176.74(8) . . ?
C3 Mn1 S2 86.46(7) . . ?
N1 Mn1 S2 91.21(5) . . ?
N2 Mn1 S2 86.94(5) . . ?
C6 S2 Mn1 114.51(7) . . ?
C4 N1 Mn1 110.60(14) . . ?
C4 N1 H1A 109.5 . . ?
Mn1 N1 H1A 109.5 . . ?
C4 N1 H1B 109.5 . . ?
Mn1 N1 H1B 109.5 . . ?
H1A N1 H1B 108.1 . . ?
C5 N2 Mn1 110.07(13) . . ?
C5 N2 H2A 109.6 . . ?
Mn1 N2 H2A 109.6 . . ?
C5 N2 H2B 109.6 . . ?
Mn1 N2 H2B 109.6 . . ?
H2A N2 H2B 108.2 . . ?
C7 N3 C6 116.90(19) . . ?
C9 N4 C6 116.5(2) . . ?
O1 C1 Mn1 177.7(2) . . ?
O2 C2 Mn1 178.2(2) . . ?
O3 C3 Mn1 176.35(19) . . ?
N1 C4 C5 108.3(2) . . ?
N1 C4 H4A 110.0 . . ?
C5 C4 H4A 110.0 . . ?
N1 C4 H4B 110.0 . . ?
C5 C4 H4B 110.0 . . ?
H4A C4 H4B 108.4 . . ?
N2 C5 C4 107.78(18) . . ?
N2 C5 H5A 110.2 . . ?
C4 C5 H5A 110.2 . . ?
N2 C5 H5B 110.2 . . ?
C4 C5 H5B 110.2 . . ?
H5A C5 H5B 108.5 . . ?
N3 C6 N4 124.05(18) . . ?
N3 C6 S2 115.49(14) . . ?
N4 C6 S2 120.46(15) . . ?
N3 C7 C8 122.9(2) . . ?
N3 C7 H7 118.5 . . ?
C8 C7 H7 118.5 . . ?
C9 C8 C7 116.3(2) . . ?
C9 C8 H8 121.8 . . ?
C7 C8 H8 121.8 . . ?
N4 C9 C8 123.3(2) . . ?
N4 C9 H9 118.3 . . ?
C8 C9 H9 118.3 . . ?

loop_
_geom_bond_atom_site_label_1
_geom_bond_atom_site_label_2
_geom_bond_distance
_geom_bond_site_symmetry_2
_geom_bond_publ_flag
Mn1 C1 1.786(2) . ?
Mn1 C2 1.798(2) . ?
Mn1 C3 1.800(2) . ?
Mn1 N1 2.0752(17) . ?
Mn1 N2 2.0828(17) . ?
Mn1 S2 2.4067(6) . ?
S2 C6 1.740(2) . ?
N1 C4 1.479(3) . ?
N1 H1A 0.9200 . ?
N1 H1B 0.9200 . ?
N2 C5 1.462(3) . ?
N2 H2A 0.9200 . ?
N2 H2B 0.9200 . ?
N3 C7 1.330(3) . ?
N3 C6 1.345(3) . ?
N4 C9 1.335(3) . ?
N4 C6 1.347(3) . ?
O1 C1 1.148(3) . ?
O2 C2 1.149(3) . ?
O3 C3 1.140(3) . ?
C4 C5 1.494(4) . ?
C4 H4A 0.9900 . ?
C4 H4B 0.9900 . ?
C5 H5A 0.9900 . ?
C5 H5B 0.9900 . ?
C7 C8 1.369(3) . ?
C7 H7 0.9500 . ?
C8 C9 1.359(4) . ?
C8 H8 0.9500 . ?
C9 H9 0.9500 . ?
